data_4336625
loop_
_publ_author_name
'Yan-Ping He'
'Yan-Xi Tan'
'Jian Zhang'

_publ_section_title
;
 Gas Sorption, Second-Order Nonlinear Optics, and Luminescence Properties
 of a Series of Lanthanide-Organic Frameworks Based on Nanosized
 Tris((4-carboxyl)phenylduryl)amine Ligand
;
_journal_name_full 'Inorganic Chemistry'
_journal_page_first 12758
_journal_page_last 12762
_journal_paper_doi 10.1021/ic4020256
_journal_volume 52
_journal_year 2013
_chemical_formula_sum 'C78 H50 Ce N2 O18'
_chemical_formula_weight 1443.32
_chemical_name_systematic
; 
 ? 
;
_space_group_IT_number 41
_symmetry_cell_setting orthorhombic
_symmetry_space_group_name_Hall 'A 2 -2ab'
_symmetry_space_group_name_H-M 'A b a 2'
_atom_sites_solution_hydrogens geom
_atom_sites_solution_primary direct
_atom_sites_solution_secondary difmap
_audit_creation_method SHELXL-97
_cell_angle_alpha 90.00
_cell_angle_beta 90.00
_cell_angle_gamma 90.00
_cell_formula_units_Z 4
_cell_length_a 35.7507(7)
_cell_length_b 16.3257(3)
_cell_length_c 13.1559(3)
_cell_measurement_reflns_used 5640
_cell_measurement_temperature 293(2)
_cell_measurement_theta_max 76.1204
_cell_measurement_theta_min 3.3566
_cell_volume 7678.5(3)
_computing_cell_refinement 'Bruker XSCANS'
_computing_data_collection 'Bruker XSCANS'
_computing_data_reduction 'Bruker SHELXTL'
_computing_molecular_graphics 'Bruker SHELXTL'
_computing_publication_material 'Bruker SHELXTL'
_computing_structure_refinement 'SHELXL-97 (Sheldrick, 1997)'
_computing_structure_solution 'SHELXS-97 (Sheldrick, 1990)'
_diffrn_ambient_temperature 293(2)
_diffrn_detector_area_resol_mean none
_diffrn_measured_fraction_theta_full 0.969
_diffrn_measured_fraction_theta_max 0.969
_diffrn_measurement_device_type 'SuperNova, Dual, Cu at zero, Atlas'
_diffrn_measurement_method '\w scans'
_diffrn_radiation_monochromator graphite
_diffrn_radiation_source 'fine-focus sealed tube'
_diffrn_radiation_type CuK\a
_diffrn_radiation_wavelength 1.54178
_diffrn_reflns_av_R_equivalents 0.0348
_diffrn_reflns_av_sigmaI/netI 0.0427
_diffrn_reflns_limit_h_max 35
_diffrn_reflns_limit_h_min -44
_diffrn_reflns_limit_k_max 16
_diffrn_reflns_limit_k_min -19
_diffrn_reflns_limit_l_max 16
_diffrn_reflns_limit_l_min -11
_diffrn_reflns_number 9673
_diffrn_reflns_theta_full 76.20
_diffrn_reflns_theta_max 76.20
_diffrn_reflns_theta_min 4.49
_diffrn_standards_decay_% none
_diffrn_standards_interval_count none
_diffrn_standards_interval_time none
_diffrn_standards_number none
_exptl_absorpt_coefficient_mu 5.134
_exptl_absorpt_correction_T_max 1.00000
_exptl_absorpt_correction_T_min 0.33370
_exptl_absorpt_correction_type multi-scan
_exptl_absorpt_process_details none
_exptl_crystal_colour yellow
_exptl_crystal_density_diffrn 1.247
_exptl_crystal_density_meas 1.2485(1)
_exptl_crystal_description sheet
_exptl_crystal_F_000 2928
_exptl_crystal_size_max 0.24
_exptl_crystal_size_mid 0.17
_exptl_crystal_size_min 0.12
_platon_squeeze_details
;
;
_refine_diff_density_max 0.998
_refine_diff_density_min -1.335
_refine_diff_density_rms 0.096
_refine_ls_abs_structure_details 'Flack H D (1983), Acta Cryst. A39, 876-881'
_refine_ls_abs_structure_Flack 0.036(6)
_refine_ls_extinction_coef 0.00018(3)
_refine_ls_extinction_expression Fc^*^=kFc[1+0.001xFc^2^\l^3^/sin(2\q)]^-1/4^
_refine_ls_extinction_method SHELXL
_refine_ls_goodness_of_fit_ref 1.044
_refine_ls_hydrogen_treatment mixed
_refine_ls_matrix_type full
_refine_ls_number_parameters 448
_refine_ls_number_reflns 5397
_refine_ls_number_restraints 1
_refine_ls_restrained_S_all 1.044
_refine_ls_R_factor_all 0.0597
_refine_ls_R_factor_gt 0.0577
_refine_ls_shift/su_max 0.000
_refine_ls_shift/su_mean 0.000
_refine_ls_structure_factor_coef Fsqd
_refine_ls_weighting_details 'calc w=1/[\s^2^(Fo^2^)+(0.0968P)^2^+15.5147P] where P=(Fo^2^+2Fc^2^)/3'
_refine_ls_weighting_scheme calc
_refine_ls_wR_factor_gt 0.1555
_refine_ls_wR_factor_ref 0.1579
_reflns_number_gt 5109
_reflns_number_total 5397
_reflns_threshold_expression >2sigma(I)
_cod_data_source_file ic4020256_si_002_2.cif
_cod_data_source_block FIR-12
_cod_database_code 4336625

loop_
_symmetry_equiv_pos_as_xyz
'x, y, z'
'-x, -y, z'
'x+1/2, -y+1/2, z'
'-x+1/2, y+1/2, z'
'x, y+1/2, z+1/2'
'-x, -y+1/2, z+1/2'
'x+1/2, -y+1, z+1/2'
'-x+1/2, y+1, z+1/2'

loop_
_atom_site_label
_atom_site_type_symbol
_atom_site_fract_x
_atom_site_fract_y
_atom_site_fract_z
_atom_site_U_iso_or_equiv
_atom_site_adp_type
_atom_site_occupancy
_atom_site_symmetry_multiplicity
_atom_site_calc_flag
_atom_site_refinement_flags
Ce1 Ce 0.0000 0.0000 0.64079(8) 0.04488(18) Uani 1 2 d S
C1 C -0.25050(17) 0.3254(3) 0.8797(4) 0.0311(10) Uani 1 1 d .
C2 C -0.21008(15) 0.2296(3) 0.7953(4) 0.0314(11) Uani 1 1 d .
H2A H -0.2040 0.1995 0.7375 0.038 Uiso 1 1 calc R
C3 C -0.34861(14) 0.4321(3) 1.1351(6) 0.0398(12) Uani 1 1 d .
C4 C -0.18715(13) 0.2240(3) 0.8827(4) 0.0269(10) Uani 1 1 d .
O3 O -0.38831(12) 0.7360(3) 0.2794(3) 0.0454(10) Uani 1 1 d .
H3A H -0.3972 0.7489 0.2242 0.068 Uiso 1 1 calc R
C6 C -0.19808(14) 0.2661(3) 0.9687(4) 0.0301(10) Uani 1 1 d .
H6A H -0.1843 0.2603 1.0282 0.036 Uiso 1 1 calc R
O2 O -0.46466(13) 0.5522(3) 1.4872(4) 0.0527(12) Uani 1 1 d .
C8 C -0.15190(13) 0.1750(3) 0.8784(5) 0.0317(11) Uani 1 1 d .
C9 C -0.33286(16) 0.4579(3) 0.6532(5) 0.0395(12) Uani 1 1 d .
H9A H -0.3564 0.4525 0.6237 0.047 Uiso 1 1 calc R
C10 C -0.34155(16) 0.6545(3) 0.3545(4) 0.0323(11) Uani 1 1 d .
C11 C -0.14507(17) 0.1185(4) 0.8014(6) 0.0480(15) Uani 1 1 d .
H11A H -0.1632 0.1096 0.7518 0.058 Uiso 1 1 calc R
C12 C -0.41907(16) 0.4764(4) 1.3912(6) 0.0402(13) Uani 1 1 d .
C13 C -0.08503(14) 0.0857(4) 0.8697(6) 0.0473(16) Uani 1 1 d .
C14 C -0.28911(16) 0.4204(3) 0.7831(5) 0.0366(12) Uani 1 1 d .
C15 C -0.31755(16) 0.5588(3) 0.5189(4) 0.0342(11) Uani 1 1 d .
O4 O -0.33729(14) 0.7077(3) 0.1862(4) 0.0525(11) Uani 1 1 d .
C17 C -0.24138(15) 0.2791(3) 0.7945(4) 0.0322(11) Uani 1 1 d .
H17A H -0.2564 0.2815 0.7369 0.039 Uiso 1 1 calc R
C18 C -0.31405(15) 0.3344(3) 1.0298(4) 0.0348(12) Uani 1 1 d .
H18A H -0.3061 0.2809 1.0185 0.042 Uiso 1 1 calc R
C19 C -0.30603(16) 0.6209(3) 0.3542(5) 0.0381(12) Uani 1 1 d .
H19A H -0.2901 0.6294 0.2993 0.046 Uiso 1 1 calc R
C20 C -0.30342(15) 0.3959(3) 0.9629(4) 0.0357(12) Uani 1 1 d .
C21 C -0.39021(17) 0.4192(4) 1.3964(5) 0.0471(15) Uani 1 1 d .
H21A H -0.3864 0.3898 1.4561 0.057 Uiso 1 1 calc R
C22 C -0.22927(14) 0.3169(3) 0.9682(4) 0.0317(10) Uani 1 1 d .
H22A H -0.2360 0.3452 1.0268 0.038 Uiso 1 1 calc R
C23 C -0.27036(15) 0.5090(3) 0.6456(8) 0.0370(10) Uani 1 1 d .
H23A H -0.2518 0.5385 0.6124 0.044 Uiso 1 1 calc R
C24 C -0.11178(17) 0.0754(4) 0.7974(7) 0.0535(18) Uani 1 1 d .
H24A H -0.1076 0.0388 0.7444 0.064 Uiso 1 1 calc R
C25 C -0.35311(15) 0.5961(4) 0.5188(4) 0.0371(12) Uani 1 1 d .
H25A H -0.3691 0.5890 0.5738 0.044 Uiso 1 1 calc R
C26 C -0.35477(17) 0.7010(3) 0.2653(4) 0.0374(12) Uani 1 1 d .
C27 C -0.29427(16) 0.5745(3) 0.4365(5) 0.0367(12) Uani 1 1 d .
H27A H -0.2701 0.5532 0.4366 0.044 Uiso 1 1 calc R
C28 C -0.33648(14) 0.3519(3) 1.1136(5) 0.0364(12) Uani 1 1 d .
H28A H -0.3436 0.3094 1.1565 0.044 Uiso 1 1 calc R
N1 N -0.28136(14) 0.3792(3) 0.8773(4) 0.0387(11) Uani 1 1 d .
C30 C -0.32494(15) 0.4157(3) 0.7419(5) 0.0351(12) Uani 1 1 d .
H30A H -0.3433 0.3846 0.7736 0.042 Uiso 1 1 calc R
C31 C -0.36428(15) 0.6434(4) 0.4369(5) 0.0378(12) Uani 1 1 d .
H31A H -0.3877 0.6682 0.4379 0.045 Uiso 1 1 calc R
C32 C -0.26160(15) 0.4661(3) 0.7336(5) 0.0356(12) Uani 1 1 d .
H32A H -0.2374 0.4679 0.7596 0.043 Uiso 1 1 calc R
C33 C -0.37271(16) 0.4485(4) 1.2239(5) 0.0394(13) Uani 1 1 d .
C34 C -0.31535(16) 0.4766(3) 0.9817(5) 0.0380(12) Uani 1 1 d .
H34A H -0.3081 0.5186 0.9382 0.046 Uiso 1 1 calc R
C35 C -0.12465(15) 0.1847(4) 0.9537(6) 0.0441(14) Uani 1 1 d .
H35A H -0.1285 0.2213 1.0069 0.053 Uiso 1 1 calc R
C36 C -0.36723(18) 0.4060(4) 1.3133(5) 0.0466(15) Uani 1 1 d .
H36A H -0.3479 0.3680 1.3178 0.056 Uiso 1 1 calc R
O6 O -0.04322(17) -0.0051(3) 0.7833(7) 0.066(2) Uani 1 1 d .
C38 C -0.09171(16) 0.1392(4) 0.9486(6) 0.0499(15) Uani 1 1 d .
H38A H -0.0739 0.1451 0.9995 0.060 Uiso 1 1 calc R
C40 C -0.30623(18) 0.5084(3) 0.6067(5) 0.0327(11) Uani 1 1 d .
C41 C -0.42438(17) 0.5204(4) 1.3027(6) 0.0455(15) Uani 1 1 d .
H41A H -0.4433 0.5594 1.2991 0.055 Uiso 1 1 calc R
O5 O -0.02823(16) 0.0432(5) 0.9398(7) 0.092(2) Uani 1 1 d .
C44 C -0.4013(2) 0.5063(3) 1.2176(7) 0.0454(16) Uani 1 1 d .
H44A H -0.4051 0.5354 1.1577 0.054 Uiso 1 1 calc R
C45 C -0.05005(19) 0.0382(5) 0.8616(9) 0.070(3) Uani 1 1 d .
C46 C -0.3382(2) 0.4939(3) 1.0659(5) 0.0399(14) Uani 1 1 d .
H46A H -0.3465 0.5472 1.0763 0.048 Uiso 1 1 calc R
O1W O -0.00893(19) 0.1440(4) 0.6835(6) 0.0767(19) Uani 1 1 d .
O1 O -0.44347(15) 0.4402(3) 1.5556(5) 0.0628(14) Uani 1 1 d .
C51 C -0.4440(2) 0.4909(4) 1.4814(7) 0.0463(17) Uani 1 1 d .
O3W O -0.42516(19) 0.2840(5) 1.6157(5) 0.095(2) Uani 1 1 d .
O2W O 0.0051(6) 0.3508(8) 0.6055(10) 0.282(13) Uani 1 1 d .

loop_
_atom_site_aniso_label
_atom_site_aniso_U_11
_atom_site_aniso_U_22
_atom_site_aniso_U_33
_atom_site_aniso_U_23
_atom_site_aniso_U_13
_atom_site_aniso_U_12
Ce1 0.0266(2) 0.0343(2) 0.0737(3) 0.000 0.000 -0.00842(14)
C1 0.033(2) 0.032(2) 0.028(3) 0.003(2) -0.005(2) 0.008(2)
C2 0.034(3) 0.028(2) 0.033(3) 0.004(2) 0.000(2) 0.0026(19)
C3 0.032(2) 0.037(3) 0.050(3) -0.004(3) -0.015(3) 0.0102(19)
C4 0.022(2) 0.025(2) 0.033(2) 0.0066(19) 0.004(2) -0.0009(17)
O3 0.046(2) 0.047(2) 0.043(2) 0.0162(19) -0.007(2) 0.0127(18)
C6 0.024(2) 0.031(2) 0.035(3) 0.007(2) -0.006(2) 0.0030(17)
O2 0.044(2) 0.036(2) 0.078(3) 0.002(2) 0.021(2) 0.0138(18)
C8 0.023(2) 0.027(2) 0.045(3) 0.012(2) 0.012(2) -0.0017(18)
C9 0.047(3) 0.029(2) 0.042(3) 0.004(2) -0.018(3) 0.0013(19)
C10 0.037(3) 0.028(2) 0.032(3) 0.002(2) -0.003(2) -0.004(2)
C11 0.032(3) 0.045(3) 0.067(4) -0.004(3) 0.003(3) 0.005(2)
C12 0.031(3) 0.033(3) 0.057(4) -0.012(3) -0.011(3) 0.006(2)
C13 0.021(2) 0.037(3) 0.085(5) 0.010(3) 0.017(3) 0.003(2)
C14 0.040(3) 0.030(2) 0.040(3) 0.006(2) -0.011(3) 0.011(2)
C15 0.034(3) 0.032(3) 0.036(3) -0.003(2) -0.007(2) 0.002(2)
O4 0.057(3) 0.054(3) 0.046(2) 0.022(2) 0.008(2) 0.006(2)
C17 0.033(3) 0.033(2) 0.031(3) 0.004(2) -0.008(2) 0.003(2)
C18 0.035(3) 0.028(2) 0.041(3) -0.006(2) -0.011(2) 0.017(2)
C19 0.034(3) 0.036(3) 0.044(3) 0.002(2) -0.003(3) 0.001(2)
C20 0.034(3) 0.037(3) 0.035(3) -0.007(2) -0.011(2) 0.014(2)
C21 0.041(3) 0.054(4) 0.046(4) -0.012(3) -0.007(3) 0.020(3)
C22 0.032(2) 0.031(2) 0.032(3) 0.000(2) -0.003(2) 0.0079(19)
C23 0.039(3) 0.033(2) 0.039(2) -0.007(3) 0.002(4) 0.0037(18)
C24 0.031(3) 0.042(3) 0.087(5) 0.001(3) 0.017(3) 0.008(2)
C25 0.030(3) 0.048(3) 0.033(3) 0.009(2) -0.004(2) 0.006(2)
C26 0.044(3) 0.032(3) 0.036(3) 0.004(2) -0.010(3) -0.001(2)
C27 0.032(3) 0.038(3) 0.040(3) 0.001(2) -0.008(2) 0.000(2)
C28 0.032(2) 0.032(2) 0.045(3) 0.000(2) -0.004(2) 0.0077(19)
N1 0.046(3) 0.037(2) 0.034(2) 0.006(2) -0.010(2) 0.018(2)
C30 0.033(3) 0.031(3) 0.041(3) 0.009(2) -0.013(2) 0.005(2)
C31 0.031(3) 0.044(3) 0.038(3) 0.005(2) -0.007(2) 0.008(2)
C32 0.030(3) 0.035(3) 0.042(3) 0.002(2) -0.014(2) 0.008(2)
C33 0.033(3) 0.038(3) 0.047(3) -0.012(2) -0.010(3) 0.008(2)
C34 0.039(3) 0.025(2) 0.049(3) 0.001(2) -0.008(3) 0.014(2)
C35 0.025(2) 0.045(3) 0.063(4) 0.010(3) 0.006(3) 0.006(2)
C36 0.042(3) 0.042(3) 0.056(4) -0.016(3) -0.012(3) 0.018(2)
O6 0.028(3) 0.059(4) 0.112(6) -0.015(3) 0.012(3) 0.0064(18)
C38 0.026(3) 0.063(4) 0.061(4) 0.007(3) 0.000(3) 0.009(3)
C40 0.039(3) 0.024(2) 0.034(2) 0.0000(19) -0.009(2) 0.0082(18)
C41 0.029(3) 0.033(3) 0.074(5) -0.005(3) -0.006(3) 0.011(2)
O5 0.043(3) 0.102(5) 0.131(6) -0.009(5) -0.008(4) 0.035(3)
C44 0.036(3) 0.035(3) 0.065(4) -0.003(3) -0.004(3) 0.011(2)
C45 0.030(3) 0.056(4) 0.123(8) 0.003(5) 0.021(5) 0.009(3)
C46 0.040(3) 0.034(3) 0.046(3) -0.006(2) -0.009(3) 0.014(2)
O1W 0.077(3) 0.044(3) 0.109(6) -0.014(3) -0.016(4) 0.007(3)
O1 0.063(3) 0.056(3) 0.069(3) 0.004(3) 0.009(3) 0.036(2)
C51 0.028(3) 0.035(3) 0.075(5) -0.007(3) 0.002(3) 0.005(2)
O3W 0.084(4) 0.121(5) 0.080(5) 0.037(4) 0.002(4) 0.041(4)
O2W 0.56(3) 0.113(8) 0.169(12) -0.056(8) 0.224(17) -0.174(14)

loop_
_atom_type_symbol
_atom_type_description
_atom_type_scat_dispersion_real
_atom_type_scat_dispersion_imag
_atom_type_scat_source
C C 0.0181 0.0091 'International Tables Vol C Tables 4.2.6.8 and 6.1.1.4'
H H 0.0000 0.0000 'International Tables Vol C Tables 4.2.6.8 and 6.1.1.4'
N N 0.0311 0.0180 'International Tables Vol C Tables 4.2.6.8 and 6.1.1.4'
O O 0.0492 0.0322 'International Tables Vol C Tables 4.2.6.8 and 6.1.1.4'
Ce Ce -1.8482 9.6596 'International Tables Vol C Tables 4.2.6.8 and 6.1.1.4'

loop_
_geom_angle_atom_site_label_1
_geom_angle_atom_site_label_2
_geom_angle_atom_site_label_3
_geom_angle
_geom_angle_site_symmetry_1
_geom_angle_site_symmetry_3
O6 Ce1 O6 79.1(4) 2 .
O6 Ce1 O1W 82.7(2) 2 .
O6 Ce1 O1W 76.8(2) . .
O6 Ce1 O1W 76.8(2) 2 2
O6 Ce1 O1W 82.7(2) . 2
O1W Ce1 O1W 153.4(4) . 2
O6 Ce1 O1 150.46(19) 2 4_444
O6 Ce1 O1 79.6(2) . 4_444
O1W Ce1 O1 111.9(2) . 4_444
O1W Ce1 O1 80.4(2) 2 4_444
O6 Ce1 O1 79.6(2) 2 3_554
O6 Ce1 O1 150.46(19) . 3_554
O1W Ce1 O1 80.4(2) . 3_554
O1W Ce1 O1 111.9(2) 2 3_554
O1 Ce1 O1 127.0(3) 4_444 3_554
O6 Ce1 O2 157.15(15) 2 4_444
O6 Ce1 O2 108.1(2) . 4_444
O1W Ce1 O2 78.1(2) . 4_444
O1W Ce1 O2 125.0(2) 2 4_444
O1 Ce1 O2 51.10(16) 4_444 4_444
O1 Ce1 O2 85.11(18) 3_554 4_444
O6 Ce1 O2 108.1(2) 2 3_554
O6 Ce1 O2 157.15(15) . 3_554
O1W Ce1 O2 125.0(2) . 3_554
O1W Ce1 O2 78.1(2) 2 3_554
O1 Ce1 O2 85.11(18) 4_444 3_554
O1 Ce1 O2 51.10(16) 3_554 3_554
O2 Ce1 O2 74.0(3) 4_444 3_554
O6 Ce1 C51 175.7(3) 2 4_444
O6 Ce1 C51 96.7(2) . 4_444
O1W Ce1 C51 97.2(2) . 4_444
O1W Ce1 C51 102.0(2) 2 4_444
O1 Ce1 C51 26.07(19) 4_444 4_444
O1 Ce1 C51 104.7(2) 3_554 4_444
O2 Ce1 C51 25.34(16) 4_444 4_444
O2 Ce1 C51 75.5(2) 3_554 4_444
O6 Ce1 C51 96.7(2) 2 3_554
O6 Ce1 C51 175.7(3) . 3_554
O1W Ce1 C51 102.0(2) . 3_554
O1W Ce1 C51 97.2(2) 2 3_554
O1 Ce1 C51 104.7(2) 4_444 3_554
O1 Ce1 C51 26.07(19) 3_554 3_554
O2 Ce1 C51 75.5(2) 4_444 3_554
O2 Ce1 C51 25.34(16) 3_554 3_554
C51 Ce1 C51 87.5(3) 4_444 3_554
C17 C1 C22 119.3(5) . .
C17 C1 N1 120.3(5) . .
C22 C1 N1 120.4(5) . .
C17 C2 C4 120.9(5) . .
C17 C2 H2A 119.6 . .
C4 C2 H2A 119.6 . .
C28 C3 C46 117.1(6) . .
C28 C3 C33 120.5(6) . .
C46 C3 C33 122.4(5) . .
C6 C4 C2 118.0(4) . .
C6 C4 C8 122.4(5) . .
C2 C4 C8 119.5(5) . .
C26 O3 H3A 109.5 . .
C4 C6 C22 121.4(5) . .
C4 C6 H6A 119.3 . .
C22 C6 H6A 119.3 . .
C51 O2 Ce1 94.3(5) . 3_456
C11 C8 C35 117.9(5) . .
C11 C8 C4 122.0(5) . .
C35 C8 C4 120.0(5) . .
C30 C9 C40 121.5(5) . .
C30 C9 H9A 119.3 . .
C40 C9 H9A 119.3 . .
C31 C10 C19 119.7(5) . .
C31 C10 C26 120.5(5) . .
C19 C10 C26 119.7(5) . .
C24 C11 C8 121.0(7) . .
C24 C11 H11A 119.5 . .
C8 C11 H11A 119.5 . .
C41 C12 C21 119.4(6) . .
C41 C12 C51 120.2(5) . .
C21 C12 C51 120.4(6) . .
C24 C13 C38 118.9(5) . .
C24 C13 C45 118.7(7) . .
C38 C13 C45 122.4(7) . .
C30 C14 C32 119.7(5) . .
C30 C14 N1 119.2(5) . .
C32 C14 N1 121.1(5) . .
C27 C15 C25 117.4(5) . .
C27 C15 C40 123.3(5) . .
C25 C15 C40 119.3(5) . .
C2 C17 C1 120.2(5) . .
C2 C17 H17A 119.9 . .
C1 C17 H17A 119.9 . .
C20 C18 C28 120.7(5) . .
C20 C18 H18A 119.6 . .
C28 C18 H18A 119.6 . .
C10 C19 C27 119.5(6) . .
C10 C19 H19A 120.2 . .
C27 C19 H19A 120.2 . .
C18 C20 N1 121.5(5) . .
C18 C20 C34 118.9(5) . .
N1 C20 C34 119.6(5) . .
C36 C21 C12 120.4(6) . .
C36 C21 H21A 119.8 . .
C12 C21 H21A 119.8 . .
C6 C22 C1 119.9(5) . .
C6 C22 H22A 120.0 . .
C1 C22 H22A 120.0 . .
C40 C23 C32 121.0(6) . .
C40 C23 H23A 119.5 . .
C32 C23 H23A 119.5 . .
C13 C24 C11 121.0(7) . .
C13 C24 H24A 119.5 . .
C11 C24 H24A 119.5 . .
C31 C25 C15 120.1(6) . .
C31 C25 H25A 119.9 . .
C15 C25 H25A 119.9 . .
O4 C26 O3 122.6(5) . .
O4 C26 C10 124.1(5) . .
O3 C26 C10 113.3(5) . .
C19 C27 C15 121.8(5) . .
C19 C27 H27A 119.1 . .
C15 C27 H27A 119.1 . .
C18 C28 C3 121.8(6) . .
C18 C28 H28A 119.1 . .
C3 C28 H28A 119.1 . .
C20 N1 C1 122.9(5) . .
C20 N1 C14 119.6(4) . .
C1 N1 C14 117.5(5) . .
C9 C30 C14 119.3(5) . .
C9 C30 H30A 120.4 . .
C14 C30 H30A 120.4 . .
C10 C31 C25 121.3(5) . .
C10 C31 H31A 119.4 . .
C25 C31 H31A 119.4 . .
C23 C32 C14 120.0(5) . .
C23 C32 H32A 120.0 . .
C14 C32 H32A 120.0 . .
C36 C33 C44 119.7(6) . .
C36 C33 C3 120.1(5) . .
C44 C33 C3 120.2(6) . .
C46 C34 C20 120.2(6) . .
C46 C34 H34A 119.9 . .
C20 C34 H34A 119.9 . .
C38 C35 C8 119.6(6) . .
C38 C35 H35A 120.2 . .
C8 C35 H35A 120.2 . .
C33 C36 C21 120.7(5) . .
C33 C36 H36A 119.7 . .
C21 C36 H36A 119.7 . .
C45 O6 Ce1 136.6(5) . .
C13 C38 C35 121.4(7) . .
C13 C38 H38A 119.3 . .
C35 C38 H38A 119.3 . .
C23 C40 C9 118.3(6) . .
C23 C40 C15 122.8(6) . .
C9 C40 C15 118.9(5) . .
C12 C41 C44 120.3(5) . .
C12 C41 H41A 119.9 . .
C44 C41 H41A 119.9 . .
C33 C44 C41 119.5(7) . .
C33 C44 H44A 120.2 . .
C41 C44 H44A 120.2 . .
O6 C45 O5 124.3(7) . .
O6 C45 C13 120.9(9) . .
O5 C45 C13 114.8(8) . .
C34 C46 C3 121.3(5) . .
C34 C46 H46A 119.4 . .
C3 C46 H46A 119.4 . .
C51 O1 Ce1 94.5(4) . 3_456
O2 C51 O1 118.7(8) . .
O2 C51 C12 121.8(7) . .
O1 C51 C12 119.5(6) . .
O2 C51 Ce1 60.4(4) . 3_456
O1 C51 Ce1 59.5(4) . 3_456
C12 C51 Ce1 170.9(5) . 3_456

loop_
_geom_bond_atom_site_label_1
_geom_bond_atom_site_label_2
_geom_bond_distance
_geom_bond_site_symmetry_2
Ce1 O6 2.431(7) 2
Ce1 O6 2.431(7) .
Ce1 O1W 2.438(6) .
Ce1 O1W 2.438(6) 2
Ce1 O1 2.508(5) 4_444
Ce1 O1 2.508(5) 3_554
Ce1 O2 2.531(5) 4_444
Ce1 O2 2.531(5) 3_554
Ce1 C51 2.903(8) 4_444
Ce1 C51 2.903(8) 3_554
C1 C17 1.390(7) .
C1 C22 1.397(7) .
C1 N1 1.410(7) .
C2 C17 1.380(7) .
C2 C4 1.415(8) .
C2 H2A 0.9300 .
C3 C28 1.408(7) .
C3 C46 1.409(9) .
C3 C33 1.476(9) .
C4 C6 1.380(8) .
C4 C8 1.493(6) .
O3 C26 1.342(7) .
O3 H3A 0.8200 .
C6 C22 1.390(7) .
C6 H6A 0.9300 .
O2 C51 1.246(8) .
O2 Ce1 2.531(5) 3_456
C8 C11 1.391(9) .
C8 C35 1.399(9) .
C9 C30 1.384(8) .
C9 C40 1.400(9) .
C9 H9A 0.9300 .
C10 C31 1.366(8) .
C10 C19 1.383(8) .
C10 C26 1.476(7) .
C11 C24 1.384(8) .
C11 H11A 0.9300 .
C12 C41 1.382(11) .
C12 C21 1.393(8) .
C12 C51 1.502(11) .
C13 C24 1.359(11) .
C13 C38 1.377(10) .
C13 C45 1.476(8) .
C14 C30 1.393(8) .
C14 C32 1.396(8) .
C14 N1 1.436(7) .
C15 C27 1.390(8) .
C15 C25 1.410(7) .
C15 C40 1.475(8) .
O4 C26 1.218(8) .
C17 H17A 0.9300 .
C18 C20 1.388(8) .
C18 C28 1.393(8) .
C18 H18A 0.9300 .
C19 C27 1.387(8) .
C19 H19A 0.9300 .
C20 N1 1.402(8) .
C20 C34 1.407(7) .
C21 C36 1.385(9) .
C21 H21A 0.9300 .
C22 H22A 0.9300 .
C23 C40 1.381(9) .
C23 C32 1.388(11) .
C23 H23A 0.9300 .
C24 H24A 0.9300 .
C25 C31 1.384(7) .
C25 H25A 0.9300 .
C27 H27A 0.9300 .
C28 H28A 0.9300 .
C30 H30A 0.9300 .
C31 H31A 0.9300 .
C32 H32A 0.9300 .
C33 C36 1.379(9) .
C33 C44 1.394(8) .
C34 C46 1.404(10) .
C34 H34A 0.9300 .
C35 C38 1.394(8) .
C35 H35A 0.9300 .
C36 H36A 0.9300 .
O6 C45 1.272(13) .
C38 H38A 0.9300 .
C41 C44 1.409(11) .
C41 H41A 0.9300 .
O5 C45 1.294(13) .
C44 H44A 0.9300 .
C46 H46A 0.9300 .
O1 C51 1.280(10) .
O1 Ce1 2.508(5) 3_456
C51 Ce1 2.903(8) 3_456

loop_
_platon_squeeze_void_nr
_platon_squeeze_void_average_x
_platon_squeeze_void_average_y
_platon_squeeze_void_average_z
_platon_squeeze_void_volume
_platon_squeeze_void_count_electrons
1 0.000 0.250 -0.034 324.6 54.8
2 0.500 0.750 0.051 324.7 54.9
3 0.500 0.250 -0.034 324.7 54.9
4 1.000 0.750 0.056 324.6 54.8
5 0.000 0.000 0.203 7.2 -0.1
6 0.500 0.500 0.203 7.2 -0.2
7 0.000 0.500 0.703 7.2 -0.1
8 0.500 0.000 0.703 7.2 -0.2
